data_4027658
loop_
_publ_author_name
'Thien H. Ngo'
'H\"ulya Berndt'
'Dieter Lentz'
'Hans-Ulrich Reissig'

_publ_section_title
;
 Linear and Cyclic Amides with a Thiophene Backbone: Ultrasound-Promoted
 Synthesis and Crystal Structures
;
_journal_name_full 'Journal of Organic Chemistry'
_journal_page_first 9676
_journal_page_last 9683
_journal_paper_doi 10.1021/jo3017605
_journal_volume 77
_journal_year 2012
_chemical_formula_sum 'C76 H62 Cl20 N6 O18 S6'
_chemical_formula_weight 2248.68
_chemical_name_systematic
; 
 ? 
;
_space_group_IT_number 2
_symmetry_cell_setting triclinic
_symmetry_space_group_name_Hall '-P 1'
_symmetry_space_group_name_H-M 'P -1'
_atom_sites_solution_hydrogens geom
_atom_sites_solution_primary direct
_atom_sites_solution_secondary difmap
_audit_creation_method SHELXL-97
_cell_angle_alpha 62.692(7)
_cell_angle_beta 70.565(7)
_cell_angle_gamma 61.665(6)
_cell_formula_units_Z 1
_cell_length_a 14.191(4)
_cell_length_b 14.200(4)
_cell_length_c 15.362(4)
_cell_measurement_reflns_used 860
_cell_measurement_temperature 133(2)
_cell_measurement_theta_max 25.0
_cell_measurement_theta_min 2.4
_cell_volume 2394.8(12)
_computing_cell_refinement 'SAINT (Bruker-AXS)'
_computing_data_collection 'SMART (Bruker-AXS)'
_computing_data_reduction 'SAINT (Bruker-AXS)'
_computing_structure_refinement 'SHELXL-97 (Sheldrick, 1997)'
_computing_structure_solution 'SHELXS-97 (Sheldrick, 1990)'
_diffrn_ambient_temperature 133(2)
_diffrn_measured_fraction_theta_full 0.972
_diffrn_measured_fraction_theta_max 0.972
_diffrn_measurement_device_type 'Bruker-AXS SMART CCD'
_diffrn_measurement_method 'omega scan'
_diffrn_radiation_monochromator graphite
_diffrn_radiation_source 'sealed tube'
_diffrn_radiation_type MoK\a
_diffrn_radiation_wavelength 0.71073
_diffrn_reflns_av_R_equivalents 0.074
_diffrn_reflns_av_sigmaI/netI 0.1068
_diffrn_reflns_limit_h_max 16
_diffrn_reflns_limit_h_min -15
_diffrn_reflns_limit_k_max 16
_diffrn_reflns_limit_k_min -14
_diffrn_reflns_limit_l_max 18
_diffrn_reflns_limit_l_min 0
_diffrn_reflns_number 23805
_diffrn_reflns_theta_full 25.07
_diffrn_reflns_theta_max 25.07
_diffrn_reflns_theta_min 1.51
_exptl_absorpt_coefficient_mu 0.767
_exptl_absorpt_correction_T_max 0.745
_exptl_absorpt_correction_T_min 0.685
_exptl_absorpt_correction_type multi-scan
_exptl_absorpt_process_details 'SADABS (Bruker-AXS)'
_exptl_crystal_colour colourless
_exptl_crystal_density_diffrn 1.559
_exptl_crystal_description needle
_exptl_crystal_F_000 1140
_exptl_crystal_size_max 0.37
_exptl_crystal_size_mid 0.13
_exptl_crystal_size_min 0.06
_platon_squeeze_details
;
;
_refine_diff_density_max 0.901
_refine_diff_density_min -1.105
_refine_diff_density_rms 0.088
_refine_ls_extinction_method none
_refine_ls_goodness_of_fit_ref 1.057
_refine_ls_hydrogen_treatment constr
_refine_ls_matrix_type full
_refine_ls_number_parameters 470
_refine_ls_number_reflns 8268
_refine_ls_number_restraints 0
_refine_ls_restrained_S_all 1.057
_refine_ls_R_factor_all 0.1308
_refine_ls_R_factor_gt 0.0814
_refine_ls_shift/su_max 0.000
_refine_ls_shift/su_mean 0.000
_refine_ls_structure_factor_coef Fsqd
_refine_ls_weighting_details 'calc w=1/[\s^2^(Fo^2^)+(0.1214P)^2^+0.0000P] where P=(Fo^2^+2Fc^2^)/3'
_refine_ls_weighting_scheme calc
_refine_ls_wR_factor_gt 0.2118
_refine_ls_wR_factor_ref 0.2335
_reflns_number_gt 4611
_reflns_number_total 8268
_reflns_threshold_expression >2sigma(I)
_cod_data_source_file jo3017605_si_002.cif
_cod_data_source_block squeeze
_cod_original_cell_volume 2394.6(11)
_cod_database_code 4027658

loop_
_symmetry_equiv_pos_as_xyz
'x, y, z'
'-x, -y, -z'

loop_
_atom_site_label
_atom_site_type_symbol
_atom_site_fract_x
_atom_site_fract_y
_atom_site_fract_z
_atom_site_U_iso_or_equiv
_atom_site_adp_type
_atom_site_occupancy
_atom_site_symmetry_multiplicity
_atom_site_calc_flag
_atom_site_refinement_flags
C1 C 1.1396(5) 0.7031(4) 0.5944(4) 0.0314(13) Uani 1 1 d .
C2 C 1.1344(4) 0.6460(4) 0.5458(4) 0.0278(12) Uani 1 1 d .
C3 C 1.0906(4) 0.7207(4) 0.4559(4) 0.0290(12) Uani 1 1 d .
H3 H 1.0820 0.6948 0.4131 0.035 Uiso 1 1 calc R
C4 C 1.0624(4) 0.8333(4) 0.4376(3) 0.0211(11) Uani 1 1 d .
C5 C 1.0085(4) 0.9392(4) 0.3559(3) 0.0249(11) Uani 1 1 d .
H5A H 1.0493 0.9896 0.3286 0.030 Uiso 1 1 calc R
H5B H 0.9346 0.9812 0.3838 0.030 Uiso 1 1 calc R
C6 C 1.0005(4) 0.9159(4) 0.2723(3) 0.0219(11) Uani 1 1 d .
C7 C 0.8850(4) 0.9736(4) 0.1565(3) 0.0219(11) Uani 1 1 d .
C8 C 0.7904(4) 1.0411(4) 0.1135(4) 0.0293(12) Uani 1 1 d .
C9 C 0.7973(4) 1.0141(4) 0.0313(3) 0.0256(12) Uani 1 1 d .
H9 H 0.7411 1.0528 -0.0080 0.031 Uiso 1 1 calc R
C10 C 0.8912(4) 0.9287(4) 0.0154(3) 0.0253(12) Uani 1 1 d .
C11 C 0.9271(4) 0.8757(4) -0.0618(4) 0.0276(12) Uani 1 1 d .
H11A H 1.0053 0.8590 -0.0856 0.033 Uiso 1 1 calc R
H11B H 0.8878 0.9323 -0.1189 0.033 Uiso 1 1 calc R
C12 C 0.9082(4) 0.7656(4) -0.0246(4) 0.0281(12) Uani 1 1 d .
C13 C 0.7778(4) 0.6776(4) 0.0755(3) 0.0224(11) Uani 1 1 d .
C14 C 0.6770(4) 0.6835(4) 0.1306(3) 0.0209(11) Uani 1 1 d .
C15 C 0.6650(4) 0.5776(4) 0.1646(3) 0.0228(11) Uani 1 1 d .
H15 H 0.6010 0.5659 0.2036 0.027 Uiso 1 1 calc R
C16 C 0.7526(4) 0.4955(4) 0.1367(3) 0.0250(12) Uani 1 1 d .
C17 C 0.7739(4) 0.3713(4) 0.1682(4) 0.0253(12) Uani 1 1 d .
H17A H 0.8235 0.3436 0.1144 0.030 Uiso 1 1 calc R
H17B H 0.7048 0.3646 0.1765 0.030 Uiso 1 1 calc R
C18 C 0.8223(4) 0.2938(4) 0.2630(4) 0.0312(13) Uani 1 1 d .
C1A C 1.1698(5) 0.5203(4) 0.5872(4) 0.0329(13) Uani 1 1 d .
C2A C 1.1819(5) 0.3574(4) 0.5593(4) 0.0355(14) Uani 1 1 d .
C3A C 1.1553(6) 0.3551(5) 0.4732(5) 0.0486(16) Uani 1 1 d .
H21A H 1.0788 0.4029 0.4668 0.073 Uiso 1 1 calc R
H21B H 1.1695 0.2759 0.4847 0.073 Uiso 1 1 calc R
H21C H 1.2004 0.3848 0.4121 0.073 Uiso 1 1 calc R
C4A C 1.3009(6) 0.2865(5) 0.5700(6) 0.065(2) Uani 1 1 d .
H23A H 1.3455 0.3197 0.5106 0.097 Uiso 1 1 calc R
H23B H 1.3186 0.2075 0.5783 0.097 Uiso 1 1 calc R
H23C H 1.3155 0.2865 0.6281 0.097 Uiso 1 1 calc R
C5A C 1.1082(6) 0.3201(6) 0.6539(5) 0.0546(18) Uani 1 1 d .
H22A H 1.1280 0.3208 0.7089 0.082 Uiso 1 1 calc R
H22B H 1.1159 0.2424 0.6681 0.082 Uiso 1 1 calc R
H22C H 1.0329 0.3731 0.6461 0.082 Uiso 1 1 calc R
C1B C 0.6967(4) 1.1261(4) 0.1509(4) 0.0309(13) Uani 1 1 d .
C2B C 0.5067(4) 1.2574(5) 0.1287(4) 0.0356(14) Uani 1 1 d .
C3B C 0.5194(5) 1.3605(5) 0.1245(5) 0.0538(18) Uani 1 1 d .
H26A H 0.5648 1.3350 0.1733 0.081 Uiso 1 1 calc R
H26B H 0.4480 1.4167 0.1394 0.081 Uiso 1 1 calc R
H26C H 0.5534 1.3961 0.0581 0.081 Uiso 1 1 calc R
C4B C 0.4459(5) 1.2906(7) 0.0496(6) 0.069(2) Uani 1 1 d .
H27A H 0.4835 1.3247 -0.0153 0.103 Uiso 1 1 calc R
H27B H 0.3726 1.3467 0.0599 0.103 Uiso 1 1 calc R
H27C H 0.4418 1.2224 0.0523 0.103 Uiso 1 1 calc R
C5B C 0.4564(5) 1.1946(6) 0.2284(5) 0.062(2) Uani 1 1 d .
H28A H 0.4578 1.1254 0.2274 0.093 Uiso 1 1 calc R
H28B H 0.3813 1.2447 0.2431 0.093 Uiso 1 1 calc R
H28C H 0.4974 1.1729 0.2794 0.093 Uiso 1 1 calc R
C1C C 0.5976(4) 0.7877(5) 0.1503(4) 0.0261(12) Uani 1 1 d .
C2C C 0.4108(4) 0.8758(5) 0.2257(4) 0.0378(14) Uani 1 1 d .
C3C C 0.4426(6) 0.8925(6) 0.3005(5) 0.0583(19) Uani 1 1 d .
H31A H 0.4618 0.8205 0.3577 0.087 Uiso 1 1 calc R
H31B H 0.3816 0.9528 0.3224 0.087 Uiso 1 1 calc R
H31C H 0.5049 0.9151 0.2702 0.087 Uiso 1 1 calc R
C4C C 0.3830(5) 0.9815(5) 0.1336(5) 0.0532(17) Uani 1 1 d .
H32A H 0.4375 1.0148 0.1112 0.080 Uiso 1 1 calc R
H32B H 0.3117 1.0378 0.1483 0.080 Uiso 1 1 calc R
H32C H 0.3819 0.9607 0.0814 0.080 Uiso 1 1 calc R
C5C C 0.3187(5) 0.8340(7) 0.2694(6) 0.079(3) Uani 1 1 d .
H33A H 0.3008 0.8247 0.2182 0.118 Uiso 1 1 calc R
H33B H 0.2551 0.8902 0.2940 0.118 Uiso 1 1 calc R
H33C H 0.3407 0.7601 0.3242 0.118 Uiso 1 1 calc R
C1L C 0.9249(9) 0.6099(17) 0.7812(9) 0.267(13) Uani 1 1 d .
H2L1 H 0.9840 0.5898 0.7282 0.320 Uiso 1 1 calc R
H2L2 H 0.9587 0.5923 0.8367 0.320 Uiso 1 1 calc R
Cl1 Cl 0.8444(3) 0.7655(5) 0.7334(3) 0.236(3) Uani 1 1 d .
Cl2 Cl 0.8583(3) 0.5307(6) 0.8190(4) 0.253(3) Uani 1 1 d .
N1 N 0.9057(3) 0.9809(3) 0.2342(3) 0.0242(10) Uani 1 1 d .
H1 H 0.8545 1.0306 0.2609 0.029 Uiso 1 1 calc R
N2 N 0.8136(3) 0.7658(3) 0.0360(3) 0.0236(9) Uani 1 1 d .
H2 H 0.7717 0.8272 0.0515 0.028 Uiso 1 1 calc R
N3 N 0.8247(4) 0.3469(3) 0.3150(3) 0.0331(11) Uani 1 1 d .
H3A H 0.8009 0.4223 0.2883 0.040 Uiso 1 1 calc R
O1 O 1.0744(3) 0.8452(3) 0.2382(2) 0.0318(9) Uani 1 1 d .
O2 O 0.9713(3) 0.6858(3) -0.0507(3) 0.0409(10) Uani 1 1 d .
O3 O 0.8554(4) 0.1889(3) 0.2916(3) 0.0509(12) Uani 1 1 d .
O4 O 1.2050(4) 0.4595(3) 0.6660(3) 0.0552(13) Uani 1 1 d .
O5 O 1.1569(3) 0.4803(3) 0.5305(2) 0.0295(8) Uani 1 1 d .
O6 O 0.6948(3) 1.1453(3) 0.2209(3) 0.0362(9) Uani 1 1 d .
O7 O 0.6148(3) 1.1758(3) 0.0993(3) 0.0358(9) Uani 1 1 d .
O8 O 0.6174(3) 0.8712(3) 0.1277(3) 0.0363(9) Uani 1 1 d .
O9 O 0.5020(3) 0.7792(3) 0.1976(3) 0.0327(9) Uani 1 1 d .
S1 S 1.08849(12) 0.85021(11) 0.53155(10) 0.0307(4) Uani 1 1 d .
S2 S 0.97788(10) 0.87795(10) 0.09880(9) 0.0249(3) Uani 1 1 d .
S3 S 0.85527(11) 0.54618(11) 0.06422(9) 0.0263(3) Uani 1 1 d .

loop_
_atom_site_aniso_label
_atom_site_aniso_U_11
_atom_site_aniso_U_22
_atom_site_aniso_U_33
_atom_site_aniso_U_23
_atom_site_aniso_U_13
_atom_site_aniso_U_12
C1 0.048(3) 0.019(3) 0.032(3) 0.007(2) -0.026(3) -0.018(3)
C2 0.044(3) 0.021(3) 0.026(3) 0.001(2) -0.018(2) -0.019(3)
C3 0.038(3) 0.025(3) 0.025(3) -0.003(2) -0.017(2) -0.010(2)
C4 0.021(3) 0.024(3) 0.017(2) -0.004(2) -0.004(2) -0.010(2)
C5 0.033(3) 0.019(3) 0.020(3) 0.001(2) -0.013(2) -0.011(2)
C6 0.023(3) 0.018(3) 0.021(3) 0.002(2) -0.009(2) -0.009(2)
C7 0.027(3) 0.015(2) 0.020(2) 0.006(2) -0.010(2) -0.013(2)
C8 0.031(3) 0.019(3) 0.032(3) -0.006(2) -0.013(2) -0.003(2)
C9 0.034(3) 0.023(3) 0.021(3) -0.003(2) -0.014(2) -0.010(2)
C10 0.032(3) 0.024(3) 0.022(3) -0.004(2) -0.006(2) -0.016(2)
C11 0.032(3) 0.023(3) 0.025(3) -0.003(2) -0.002(2) -0.015(2)
C12 0.034(3) 0.020(3) 0.031(3) -0.003(2) -0.013(2) -0.012(3)
C13 0.033(3) 0.023(3) 0.009(2) 0.001(2) -0.009(2) -0.012(2)
C14 0.030(3) 0.023(3) 0.012(2) -0.002(2) -0.006(2) -0.014(2)
C15 0.032(3) 0.026(3) 0.015(2) -0.001(2) -0.007(2) -0.019(2)
C16 0.036(3) 0.021(3) 0.019(3) 0.003(2) -0.015(2) -0.015(2)
C17 0.038(3) 0.019(3) 0.025(3) -0.001(2) -0.013(2) -0.017(2)
C18 0.042(3) 0.022(3) 0.037(3) -0.001(2) -0.021(3) -0.018(3)
C1A 0.046(4) 0.021(3) 0.030(3) 0.004(2) -0.017(3) -0.017(3)
C2A 0.041(3) 0.020(3) 0.045(3) -0.002(3) -0.014(3) -0.015(3)
C3A 0.072(5) 0.032(3) 0.049(4) -0.017(3) -0.012(3) -0.021(3)
C4A 0.064(5) 0.025(3) 0.102(6) -0.018(4) -0.039(4) -0.002(3)
C5A 0.089(5) 0.046(4) 0.048(4) -0.006(3) -0.016(4) -0.048(4)
C1B 0.036(3) 0.028(3) 0.030(3) -0.002(2) -0.016(2) -0.014(3)
C2B 0.029(3) 0.030(3) 0.043(3) -0.013(3) -0.017(3) 0.000(3)
C3B 0.043(4) 0.038(4) 0.072(5) -0.028(3) -0.020(3) 0.006(3)
C4B 0.041(4) 0.083(6) 0.079(5) -0.037(5) -0.035(4) 0.004(4)
C5B 0.041(4) 0.072(5) 0.055(4) -0.011(4) -0.013(3) -0.016(4)
C1C 0.029(3) 0.025(3) 0.022(3) -0.002(2) -0.007(2) -0.013(2)
C2C 0.032(3) 0.035(3) 0.035(3) -0.006(3) 0.000(3) -0.015(3)
C3C 0.060(4) 0.051(4) 0.040(4) -0.022(3) -0.012(3) 0.005(3)
C4C 0.037(4) 0.048(4) 0.054(4) -0.015(3) -0.020(3) 0.004(3)
C5C 0.038(4) 0.083(6) 0.113(7) -0.043(5) 0.020(4) -0.035(4)
C1L 0.075(8) 0.46(3) 0.117(10) 0.101(13) -0.063(7) -0.156(14)
Cl1 0.099(3) 0.343(7) 0.171(4) -0.007(4) -0.056(3) -0.072(3)
Cl2 0.137(3) 0.431(8) 0.285(6) -0.292(6) -0.074(4) 0.004(4)
N1 0.029(2) 0.020(2) 0.019(2) -0.0021(18) -0.0124(18) -0.0050(19)
N2 0.028(2) 0.012(2) 0.027(2) 0.0004(18) -0.0029(19) -0.0124(19)
N3 0.056(3) 0.016(2) 0.030(2) 0.0023(19) -0.028(2) -0.012(2)
O1 0.025(2) 0.035(2) 0.0276(19) -0.0100(17) -0.0080(16) -0.0048(17)
O2 0.042(2) 0.032(2) 0.049(2) -0.021(2) 0.0061(19) -0.017(2)
O3 0.085(3) 0.021(2) 0.061(3) -0.001(2) -0.055(3) -0.015(2)
O4 0.112(4) 0.022(2) 0.047(3) 0.0088(19) -0.054(3) -0.030(2)
O5 0.040(2) 0.0235(19) 0.0294(19) -0.0068(16) -0.0130(16) -0.0128(17)
O6 0.035(2) 0.038(2) 0.037(2) -0.0170(18) -0.0194(18) -0.0035(18)
O7 0.029(2) 0.040(2) 0.040(2) -0.0205(19) -0.0186(17) -0.0006(18)
O8 0.037(2) 0.026(2) 0.040(2) -0.0110(18) 0.0050(18) -0.0159(18)
O9 0.028(2) 0.023(2) 0.042(2) -0.0098(17) -0.0053(18) -0.0088(17)
S1 0.0470(9) 0.0181(7) 0.0321(7) 0.0012(6) -0.0261(6) -0.0127(6)
S2 0.0307(7) 0.0185(7) 0.0227(7) -0.0011(5) -0.0089(5) -0.0102(6)
S3 0.0326(8) 0.0186(7) 0.0276(7) -0.0039(6) -0.0087(6) -0.0113(6)

loop_
_atom_type_symbol
_atom_type_description
_atom_type_scat_dispersion_real
_atom_type_scat_dispersion_imag
_atom_type_scat_source
C C 0.0033 0.0016 'International Tables Vol C Tables 4.2.6.8 and 6.1.1.4'
H H 0.0000 0.0000 'International Tables Vol C Tables 4.2.6.8 and 6.1.1.4'
O O 0.0106 0.0060 'International Tables Vol C Tables 4.2.6.8 and 6.1.1.4'
S S 0.1246 0.1234 'International Tables Vol C Tables 4.2.6.8 and 6.1.1.4'
N N 0.0061 0.0033 'International Tables Vol C Tables 4.2.6.8 and 6.1.1.4'
Cl Cl 0.1484 0.1585 'International Tables Vol C Tables 4.2.6.8 and 6.1.1.4'

loop_
_geom_angle_atom_site_label_1
_geom_angle_atom_site_label_2
_geom_angle_atom_site_label_3
_geom_angle
_geom_angle_site_symmetry_1
_geom_angle_site_symmetry_3
C2 C1 N3 125.7(5) . 2_766
C2 C1 S1 111.5(4) . .
N3 C1 S1 122.7(4) 2_766 .
C1 C2 C3 112.9(4) . .
C1 C2 C1A 121.1(4) . .
C3 C2 C1A 125.9(4) . .
C4 C3 C2 113.0(4) . .
C4 C3 H3 123.5 . .
C2 C3 H3 123.5 . .
C3 C4 C5 130.5(4) . .
C3 C4 S1 111.4(3) . .
C5 C4 S1 118.0(3) . .
C4 C5 C6 114.0(4) . .
C4 C5 H5A 108.8 . .
C6 C5 H5A 108.8 . .
C4 C5 H5B 108.8 . .
C6 C5 H5B 108.8 . .
H5A C5 H5B 107.7 . .
O1 C6 N1 120.6(4) . .
O1 C6 C5 123.4(4) . .
N1 C6 C5 116.0(4) . .
N1 C7 C8 125.7(5) . .
N1 C7 S2 122.6(4) . .
C8 C7 S2 111.6(4) . .
C7 C8 C9 111.3(4) . .
C7 C8 C1B 122.7(4) . .
C9 C8 C1B 126.0(4) . .
C10 C9 C8 113.7(4) . .
C10 C9 H9 123.2 . .
C8 C9 H9 123.2 . .
C9 C10 C11 129.1(5) . .
C9 C10 S2 111.8(4) . .
C11 C10 S2 119.1(4) . .
C10 C11 C12 114.0(4) . .
C10 C11 H11A 108.8 . .
C12 C11 H11A 108.8 . .
C10 C11 H11B 108.8 . .
C12 C11 H11B 108.8 . .
H11A C11 H11B 107.6 . .
O2 C12 N2 122.6(5) . .
O2 C12 C11 122.1(5) . .
N2 C12 C11 115.2(4) . .
C14 C13 N2 124.2(4) . .
C14 C13 S3 112.4(4) . .
N2 C13 S3 123.4(4) . .
C13 C14 C15 111.2(4) . .
C13 C14 C1C 121.7(4) . .
C15 C14 C1C 127.0(5) . .
C16 C15 C14 114.0(5) . .
C16 C15 H15 123.0 . .
C14 C15 H15 123.0 . .
C15 C16 C17 128.7(5) . .
C15 C16 S3 111.2(4) . .
C17 C16 S3 119.7(4) . .
C16 C17 C18 114.9(4) . .
C16 C17 H17A 108.5 . .
C18 C17 H17A 108.5 . .
C16 C17 H17B 108.5 . .
C18 C17 H17B 108.5 . .
H17A C17 H17B 107.5 . .
O3 C18 N3 122.1(5) . .
O3 C18 C17 122.0(4) . .
N3 C18 C17 115.9(4) . .
O4 C1A O5 123.7(5) . .
O4 C1A C2 123.7(5) . .
O5 C1A C2 112.6(4) . .
O5 C2A C3A 102.6(4) . .
O5 C2A C5A 108.8(5) . .
C3A C2A C5A 111.0(5) . .
O5 C2A C4A 110.7(4) . .
C3A C2A C4A 111.0(5) . .
C5A C2A C4A 112.2(5) . .
C2A C3A H21A 109.5 . .
C2A C3A H21B 109.5 . .
H21A C3A H21B 109.5 . .
C2A C3A H21C 109.5 . .
H21A C3A H21C 109.5 . .
H21B C3A H21C 109.5 . .
C2A C4A H23A 109.5 . .
C2A C4A H23B 109.5 . .
H23A C4A H23B 109.5 . .
C2A C4A H23C 109.5 . .
H23A C4A H23C 109.5 . .
H23B C4A H23C 109.5 . .
C2A C5A H22A 109.5 . .
C2A C5A H22B 109.5 . .
H22A C5A H22B 109.5 . .
C2A C5A H22C 109.5 . .
H22A C5A H22C 109.5 . .
H22B C5A H22C 109.5 . .
O6 C1B O7 125.6(5) . .
O6 C1B C8 123.4(5) . .
O7 C1B C8 110.9(4) . .
C4B C2B O7 101.5(4) . .
C4B C2B C5B 110.4(5) . .
O7 C2B C5B 109.4(5) . .
C4B C2B C3B 111.3(5) . .
O7 C2B C3B 109.2(4) . .
C5B C2B C3B 114.2(5) . .
C2B C3B H26A 109.5 . .
C2B C3B H26B 109.5 . .
H26A C3B H26B 109.5 . .
C2B C3B H26C 109.5 . .
H26A C3B H26C 109.5 . .
H26B C3B H26C 109.5 . .
C2B C4B H27A 109.5 . .
C2B C4B H27B 109.5 . .
H27A C4B H27B 109.5 . .
C2B C4B H27C 109.5 . .
H27A C4B H27C 109.5 . .
H27B C4B H27C 109.5 . .
C2B C5B H28A 109.5 . .
C2B C5B H28B 109.5 . .
H28A C5B H28B 109.5 . .
C2B C5B H28C 109.5 . .
H28A C5B H28C 109.5 . .
H28B C5B H28C 109.5 . .
O8 C1C O9 124.1(5) . .
O8 C1C C14 123.4(5) . .
O9 C1C C14 112.4(4) . .
O9 C2C C4C 109.2(4) . .
O9 C2C C3C 108.8(4) . .
C4C C2C C3C 113.2(5) . .
O9 C2C C5C 103.0(5) . .
C4C C2C C5C 109.7(6) . .
C3C C2C C5C 112.4(6) . .
C2C C3C H31A 109.5 . .
C2C C3C H31B 109.5 . .
H31A C3C H31B 109.5 . .
C2C C3C H31C 109.5 . .
H31A C3C H31C 109.5 . .
H31B C3C H31C 109.5 . .
C2C C4C H32A 109.5 . .
C2C C4C H32B 109.5 . .
H32A C4C H32B 109.5 . .
C2C C4C H32C 109.5 . .
H32A C4C H32C 109.5 . .
H32B C4C H32C 109.5 . .
C2C C5C H33A 109.5 . .
C2C C5C H33B 109.5 . .
H33A C5C H33B 109.5 . .
C2C C5C H33C 109.5 . .
H33A C5C H33C 109.5 . .
H33B C5C H33C 109.5 . .
Cl2 C1L Cl1 114.8(6) . .
Cl2 C1L H2L1 108.6 . .
Cl1 C1L H2L1 108.6 . .
Cl2 C1L H2L2 108.6 . .
Cl1 C1L H2L2 108.6 . .
H2L1 C1L H2L2 107.5 . .
C6 N1 C7 124.1(4) . .
C6 N1 H1 118.0 . .
C7 N1 H1 118.0 . .
C12 N2 C13 125.3(4) . .
C12 N2 H2 117.3 . .
C13 N2 H2 117.3 . .
C18 N3 C1 127.6(4) . 2_766
C18 N3 H3A 116.2 . .
C1 N3 H3A 116.2 2_766 .
C1A O5 C2A 122.3(4) . .
C1B O7 C2B 121.4(4) . .
C1C O9 C2C 120.7(4) . .
C1 S1 C4 91.2(2) . .
C7 S2 C10 91.6(2) . .
C13 S3 C16 91.1(2) . .

loop_
_geom_bond_atom_site_label_1
_geom_bond_atom_site_label_2
_geom_bond_distance
_geom_bond_site_symmetry_2
C1 C2 1.367(7) .
C1 N3 1.386(6) 2_766
C1 S1 1.732(5) .
C2 C3 1.420(7) .
C2 C1A 1.471(7) .
C3 C4 1.360(7) .
C3 H3 0.9500 .
C4 C5 1.496(6) .
C4 S1 1.742(5) .
C5 C6 1.512(6) .
C5 H5A 0.9900 .
C5 H5B 0.9900 .
C6 O1 1.226(6) .
C6 N1 1.362(6) .
C7 N1 1.377(6) .
C7 C8 1.395(7) .
C7 S2 1.731(5) .
C8 C9 1.440(7) .
C8 C1B 1.471(7) .
C9 C10 1.352(7) .
C9 H9 0.9500 .
C10 C11 1.512(7) .
C10 S2 1.741(5) .
C11 C12 1.523(7) .
C11 H11A 0.9900 .
C11 H11B 0.9900 .
C12 O2 1.210(6) .
C12 N2 1.354(6) .
C13 C14 1.384(7) .
C13 N2 1.378(6) .
C13 S3 1.716(5) .
C14 C15 1.423(7) .
C14 C1C 1.467(7) .
C15 C16 1.348(7) .
C15 H15 0.9500 .
C16 C17 1.499(7) .
C16 S3 1.749(5) .
C17 C18 1.511(7) .
C17 H17A 0.9900 .
C17 H17B 0.9900 .
C18 O3 1.227(6) .
C18 N3 1.344(6) .
C1A O4 1.223(6) .
C1A O5 1.331(6) .
C2A O5 1.474(6) .
C2A C3A 1.510(8) .
C2A C5A 1.516(8) .
C2A C4A 1.521(8) .
C3A H21A 0.9800 .
C3A H21B 0.9800 .
C3A H21C 0.9800 .
C4A H23A 0.9800 .
C4A H23B 0.9800 .
C4A H23C 0.9800 .
C5A H22A 0.9800 .
C5A H22B 0.9800 .
C5A H22C 0.9800 .
C1B O6 1.214(6) .
C1B O7 1.341(6) .
C2B C4B 1.492(8) .
C2B O7 1.495(6) .
C2B C5B 1.508(8) .
C2B C3B 1.529(8) .
C3B H26A 0.9800 .
C3B H26B 0.9800 .
C3B H26C 0.9800 .
C4B H27A 0.9800 .
C4B H27B 0.9800 .
C4B H27C 0.9800 .
C5B H28A 0.9800 .
C5B H28B 0.9800 .
C5B H28C 0.9800 .
C1C O8 1.216(6) .
C1C O9 1.342(6) .
C2C O9 1.492(6) .
C2C C4C 1.507(8) .
C2C C3C 1.510(8) .
C2C C5C 1.516(8) .
C3C H31A 0.9800 .
C3C H31B 0.9800 .
C3C H31C 0.9800 .
C4C H32A 0.9800 .
C4C H32B 0.9800 .
C4C H32C 0.9800 .
C5C H33A 0.9800 .
C5C H33B 0.9800 .
C5C H33C 0.9800 .
C1L Cl2 1.594(16) .
C1L Cl1 1.844(19) .
C1L H2L1 0.9900 .
C1L H2L2 0.9900 .
N1 H1 0.8800 .
N2 H2 0.8800 .
N3 C1 1.386(6) 2_766
N3 H3A 0.8800 .

loop_
_platon_squeeze_void_nr
_platon_squeeze_void_average_x
_platon_squeeze_void_average_y
_platon_squeeze_void_average_z
_platon_squeeze_void_volume
_platon_squeeze_void_count_electrons
_platon_squeeze_void_content
1 0.500 0.402 0.500 560 239 ' '
